data_9004637
loop_
_publ_author_name
'Burns, P. C.'

_publ_section_title
;
 A new uranyl sulfate chain in the structure of uranopilite
;
_journal_name_full 'The Canadian Mineralogist'
_journal_page_first 1139
_journal_page_last 1146
_journal_paper_doi 10.2113/gscanmin.39.4.1139
_journal_volume 39
_journal_year 2001
_chemical_formula_sum 'H34 O38 S U6'
_chemical_name_mineral Uranopilite
_space_group_IT_number 2
_symmetry_space_group_name_Hall '-P 1'
_symmetry_space_group_name_H-M 'P -1'
_cell_angle_alpha 96.610
_cell_angle_beta 98.472
_cell_angle_gamma 99.802
_cell_formula_units_Z 2
_cell_length_a 8.896
_cell_length_b 14.029
_cell_length_c 14.339
_cell_volume 1726.032
_exptl_crystal_density_diffrn 4.015
_cod_depositor_comments
;

2017-09-06
Z value inserted to be consistent with given formula
Water oxygens renamed so they are recognized as oxygens
                 miguel
;
_cod_original_formula_sum 'U6 S O38 H34'
_cod_database_code 9004637

loop_
_symmetry_equiv_pos_as_xyz
x,y,z
-x,-y,-z

loop_
_atom_site_aniso_label
_atom_site_aniso_U_11
_atom_site_aniso_U_22
_atom_site_aniso_U_33
_atom_site_aniso_U_12
_atom_site_aniso_U_13
_atom_site_aniso_U_23
U(1) 0.01470 0.02160 0.02920 0.00780 0.00600 0.00670
U(2) 0.01490 0.02310 0.02760 0.00650 0.00390 0.00690
U(3) 0.01430 0.02270 0.02710 0.00550 0.00530 0.00570
U(4) 0.01630 0.02010 0.02940 0.00470 0.00470 0.00500
U(5) 0.01420 0.02280 0.02800 0.00520 0.00530 0.00490
U(6) 0.01800 0.02250 0.02720 0.00330 0.00430 0.00630
S(1) 0.01100 0.03000 0.03400 0.00600 0.00100 0.01100

loop_
_atom_site_label
_atom_site_fract_x
_atom_site_fract_y
_atom_site_fract_z
_atom_site_U_iso_or_equiv
_atom_site_type_symbol
_atom_site_attached_hydrogens
U(1) 0.40480 0.29632 0.17773 0.02080 U 0
U(2) 0.07490 0.08489 0.23090 0.02120 U 0
U(3) 0.47290 0.02304 0.31677 0.02080 U 0
U(4) 0.41210 0.56611 0.17472 0.02160 U 0
U(5) 0.05120 0.40617 0.22362 0.02120 U 0
U(6) 0.09930 -0.15307 0.32936 0.02240 U 0
S(1) 0.75230 0.20460 0.24280 0.02400 S 0
O(1) 0.45000 0.33100 0.31000 0.02400 O 0
O(2) 0.36500 0.26300 0.05300 0.02400 O 0
O(3) 0.11900 0.15000 0.35300 0.03500 O 0
O(4) 0.02900 0.02500 0.10900 0.02700 O 0
O(5) 0.45600 0.08400 0.43300 0.05100 O 0
O(6) 0.50900 -0.03700 0.20700 0.03500 O 0
O(7) 0.47400 0.57800 0.30100 0.03100 O 0
O(8) 0.35700 0.56100 0.04800 0.02700 O 0
O(9) -0.05900 0.38600 0.11200 0.03400 O 0
O(10) 0.15000 0.43200 0.34600 0.03200 O 0
O(11) 0.11500 -0.10500 0.45000 0.03600 O 0
O(12) 0.06800 -0.21800 0.21200 0.05200 O 0
O(13) 0.66200 0.17100 0.31800 0.02200 O 0
O(14) 0.64100 0.23400 0.16800 0.02200 O 0
O(15) 0.27300 0.42100 0.16900 0.02400 O 0
O(16) 0.21900 -0.02300 0.28500 0.03100 O 0
O(17) 0.87500 0.29400 0.28600 0.04200 O 0
O(18) 0.82000 0.12600 0.20300 0.03100 O 0
O-H(19) 0.12100 0.24200 0.18100 0.02900 O 0
O-H(20) 0.57700 0.44600 0.15400 0.02100 O 0
O-H(21) -0.08500 -0.05200 0.27500 0.02500 O 0
O-H(22) 0.34900 0.13100 0.20800 0.02500 O 0
O-H(23) 0.37800 -0.13800 0.35400 0.02400 O 0
O-H(24) 0.15400 0.57100 0.20900 0.02400 O 0
O(25) 0.67500 0.65800 0.16200 0.03400 O 0
O(26) 0.41500 0.73800 0.19900 0.02700 O 0
O(27) -0.15300 -0.25300 0.34200 0.03700 O 0
O(28) 0.71600 -0.01900 0.39000 0.02700 O 0
O(29) -0.14700 0.49700 0.27300 0.03200 O 0
O(30) 0.15300 -0.31300 0.38000 0.05100 O 0
O(31) -0.30000 -0.15300 0.12700 0.03600 O 0
O(32) 0.34000 0.01200 0.02400 0.06700 O 0
O(33) -0.00100 -0.19400 0.01400 0.05500 O 0
O(34) 0.88900 0.59800 0.06400 0.06800 O 0
O(35) 0.31000 0.80200 0.02900 0.05200 O 0
O(36) 0.38600 -0.32400 0.50700 0.12000 O 0
O(37) -0.29300 -0.28400 0.48800 0.11000 O 0
O(38) 0.09800 0.44300 0.54300 0.11000 O 0

loop_
_cod_changelog_entry_id
_cod_changelog_entry_author
_cod_changelog_entry_date
_cod_changelog_entry_text
1
;cod-tools version 3.8.0
Id: cif_guess_AMCSD_atom_types 9581 2023-05-17 12:35:41Z saulius
;
2023-05-18T11:38:23+03:00
;Derived atom types and hydrogen counts
from atom names that follow the AMCSD naming convention
(Wat == water, O-H == hydroxyl).
;

_database_code_amcsd 0005730
